data_2216832
loop_
_publ_author_name
'Sheng-Dong Zhang'
'Jian-Xin Li'
'Quan-Liang Zhang'
'Wen-Juan Duan'
'Xi-Guang Du'

_publ_section_title
;
 [(1-Carboxycyclohexyl)(carboxymethyl)ammonio]acetate
;
_journal_coeditor_code XU2345
_journal_issue 12
_journal_name_full 'Acta Crystallographica Section E'
_journal_page_first o4794
_journal_page_last o4794
_journal_paper_doi 10.1107/S1600536807057807
_journal_volume 63
_journal_year 2007
_chemical_formula_iupac 'C11 H17 N O6'
_chemical_formula_moiety 'C11 H17 N O6'
_chemical_formula_sum 'C11 H17 N O6'
_chemical_formula_weight 259.26
_chemical_name_systematic
;
[(1-Carboxycyclohexyl)(carboxymethyl)ammonio]acetate
;
_space_group_IT_number 61
_symmetry_cell_setting orthorhombic
_symmetry_space_group_name_Hall '-P 2ac 2ab'
_symmetry_space_group_name_H-M 'P b c a'
_atom_sites_solution_hydrogens geom
_atom_sites_solution_primary direct
_atom_sites_solution_secondary difmap
_audit_creation_method SHELXL-97
_cell_angle_alpha 90.00
_cell_angle_beta 90.00
_cell_angle_gamma 90.00
_cell_formula_units_Z 8
_cell_length_a 11.752(4)
_cell_length_b 8.172(5)
_cell_length_c 23.524(3)
_cell_measurement_reflns_used 12989
_cell_measurement_temperature 293(2)
_cell_measurement_theta_max 28.380
_cell_measurement_theta_min 1.73
_cell_volume 2259.2(16)
_computing_cell_refinement 'SAINT (Bruker, 1999)'
_computing_data_collection 'SMART (Bruker, 1997)'
_computing_data_reduction 'SAINT (Bruker, 1999)'
_computing_molecular_graphics 'SHELXTL-Plus (Sheldrick, 1990)'
_computing_publication_material 'SHELXTL-Plus (Sheldrick, 1990)'
_computing_structure_refinement 'SHELXL97 (Sheldrick, 1997)'
_computing_structure_solution 'SHELXS97 (Sheldrick, 1997)'
_diffrn_ambient_temperature 293(2)
_diffrn_measured_fraction_theta_full 1.000
_diffrn_measured_fraction_theta_max 0.972
_diffrn_measurement_device_type 'Bruker SMART CCD area-detector'
_diffrn_measurement_method '\f and \w scans'
_diffrn_radiation_monochromator graphite
_diffrn_radiation_source 'fine-focus sealed tube'
_diffrn_radiation_type MoK\a
_diffrn_radiation_wavelength 0.71069
_diffrn_reflns_av_R_equivalents 0.0589
_diffrn_reflns_av_sigmaI/netI 0.0482
_diffrn_reflns_limit_h_max 11
_diffrn_reflns_limit_h_min -15
_diffrn_reflns_limit_k_max 8
_diffrn_reflns_limit_k_min -10
_diffrn_reflns_limit_l_max 31
_diffrn_reflns_limit_l_min -30
_diffrn_reflns_number 12989
_diffrn_reflns_theta_full 25.00
_diffrn_reflns_theta_max 28.38
_diffrn_reflns_theta_min 1.73
_diffrn_standards_interval_count 0
_diffrn_standards_interval_time 0
_diffrn_standards_number 0
_exptl_absorpt_coefficient_mu 0.125
_exptl_absorpt_correction_type none
_exptl_crystal_colour colorless
_exptl_crystal_density_diffrn 1.524
_exptl_crystal_density_method 'not measured'
_exptl_crystal_description block
_exptl_crystal_F_000 1104
_exptl_crystal_size_max 0.33
_exptl_crystal_size_mid 0.31
_exptl_crystal_size_min 0.28
_refine_diff_density_max 0.368
_refine_diff_density_min -0.355
_refine_ls_extinction_method none
_refine_ls_goodness_of_fit_ref 1.052
_refine_ls_hydrogen_treatment mixed
_refine_ls_matrix_type full
_refine_ls_number_parameters 166
_refine_ls_number_reflns 2749
_refine_ls_number_restraints 1
_refine_ls_restrained_S_all 1.053
_refine_ls_R_factor_all 0.0657
_refine_ls_R_factor_gt 0.0454
_refine_ls_shift/su_max 0.000
_refine_ls_shift/su_mean 0.000
_refine_ls_structure_factor_coef Fsqd
_refine_ls_weighting_details 'calc w=1/[\s^2^(Fo^2^)+(0.0665P)^2^] where P=(Fo^2^+2Fc^2^)/3'
_refine_ls_weighting_scheme calc
_refine_ls_wR_factor_gt 0.1198
_refine_ls_wR_factor_ref 0.1279
_reflns_number_gt 1925
_reflns_number_total 2749
_reflns_threshold_expression I>2\s(I)
_cod_data_source_file xu2345.cif
_cod_data_source_block I
_cod_database_code 2216832
_cod_database_fobs_code 2216832

loop_
_symmetry_equiv_pos_as_xyz
'x, y, z'
'-x+1/2, -y, z+1/2'
'x+1/2, -y+1/2, -z'
'-x, y+1/2, -z+1/2'
'-x, -y, -z'
'x-1/2, y, -z-1/2'
'-x-1/2, y-1/2, z'
'x, -y-1/2, z-1/2'

loop_
_atom_site_type_symbol
_atom_site_label
_atom_site_fract_x
_atom_site_fract_y
_atom_site_fract_z
_atom_site_U_iso_or_equiv
_atom_site_adp_type
_atom_site_calc_flag
_atom_site_refinement_flags
_atom_site_occupancy
C C1 0.95310(13) 0.08729(17) 0.13706(6) 0.0235(3) Uani d . 1
C C2 1.03046(14) 0.08146(19) 0.18937(6) 0.0292(4) Uani d . 1
H H2A 1.0585 0.1909 0.1970 0.035 Uiso calc R 1
H H2B 1.0956 0.0128 0.1809 0.035 Uiso calc R 1
C C3 0.97149(16) 0.0158(2) 0.24294(7) 0.0380(4) Uani d . 1
H H3A 0.9572 -0.1003 0.2382 0.046 Uiso calc R 1
H H3B 1.0221 0.0291 0.2752 0.046 Uiso calc R 1
C C4 0.86068(16) 0.1014(2) 0.25536(7) 0.0434(5) Uani d . 1
H H4A 0.8244 0.0511 0.2880 0.052 Uiso calc R 1
H H4B 0.8751 0.2154 0.2643 0.052 Uiso calc R 1
C C5 0.78311(15) 0.0902(2) 0.20458(8) 0.0386(4) Uani d . 1
H H5A 0.7125 0.1470 0.2128 0.046 Uiso calc R 1
H H5B 0.7651 -0.0238 0.1974 0.046 Uiso calc R 1
C C6 0.83729(14) 0.1643(2) 0.15166(7) 0.0308(4) Uani d . 1
H H6A 0.8474 0.2809 0.1575 0.037 Uiso calc R 1
H H6B 0.7861 0.1499 0.1197 0.037 Uiso calc R 1
C C7 1.12467(13) 0.1299(2) 0.07254(7) 0.0308(4) Uani d . 1
H H7A 1.1356 0.0210 0.0880 0.037 Uiso calc R 1
H H7B 1.1244 0.1217 0.0314 0.037 Uiso calc R 1
C C8 0.93952(15) 0.25861(19) 0.04386(6) 0.0319(4) Uani d . 1
H H8A 0.8717 0.1915 0.0411 0.038 Uiso calc R 1
H H8B 0.9817 0.2474 0.0086 0.038 Uiso calc R 1
C C9 1.22038(15) 0.2396(2) 0.09137(7) 0.0323(4) Uani d . 1
C C10 0.90488(14) 0.4370(2) 0.05165(7) 0.0319(4) Uani d . 1
C C11 0.93530(13) -0.07878(18) 0.10762(7) 0.0272(4) Uani d . 1
N N1 1.01217(11) 0.19803(14) 0.09273(5) 0.0248(3) Uani d D 1
H H1N 1.0331(15) 0.2880(17) 0.1114(7) 0.037 Uiso d D 1
O O1 0.94777(14) -0.20441(14) 0.14028(5) 0.0517(4) Uani d . 1
H H1 0.9369 -0.2883 0.1219 0.078 Uiso calc R 1
O O2 0.91378(17) -0.08999(16) 0.05870(6) 0.0711(6) Uani d . 1
O O3 0.93773(11) 0.50724(13) 0.09639(5) 0.0398(3) Uani d . 1
O O4 0.84846(11) 0.49857(14) 0.01155(6) 0.0449(4) Uani d . 1
O O5 1.20469(11) 0.34997(15) 0.12491(5) 0.0446(3) Uani d . 1
O O6 1.32020(10) 0.20820(15) 0.07025(6) 0.0471(4) Uani d . 1
H H6 1.3158 0.1293 0.0488 0.071 Uiso calc R 1

loop_
_atom_site_aniso_label
_atom_site_aniso_U_11
_atom_site_aniso_U_22
_atom_site_aniso_U_33
_atom_site_aniso_U_12
_atom_site_aniso_U_13
_atom_site_aniso_U_23
C1 0.0276(8) 0.0173(7) 0.0255(8) -0.0011(6) -0.0007(6) -0.0003(6)
C2 0.0314(9) 0.0262(8) 0.0299(8) -0.0016(6) -0.0038(7) -0.0029(6)
C3 0.0489(11) 0.0372(10) 0.0280(8) -0.0058(8) -0.0062(8) 0.0042(7)
C4 0.0530(12) 0.0449(11) 0.0322(9) -0.0116(9) 0.0122(8) 0.0011(8)
C5 0.0331(10) 0.0347(9) 0.0480(11) -0.0050(7) 0.0109(8) -0.0004(8)
C6 0.0286(9) 0.0280(8) 0.0357(8) 0.0043(7) 0.0025(7) -0.0013(7)
C7 0.0302(9) 0.0301(8) 0.0322(8) 0.0006(7) 0.0058(7) -0.0049(7)
C8 0.0450(10) 0.0245(8) 0.0263(8) 0.0052(7) -0.0016(7) 0.0013(7)
C9 0.0342(9) 0.0295(9) 0.0333(8) -0.0038(7) 0.0018(7) 0.0037(7)
C10 0.0316(9) 0.0230(8) 0.0410(10) -0.0010(7) 0.0036(7) 0.0014(7)
C11 0.0313(8) 0.0210(8) 0.0292(8) -0.0005(6) -0.0016(6) -0.0021(6)
N1 0.0304(7) 0.0176(6) 0.0265(6) 0.0002(5) 0.0006(5) -0.0028(5)
O1 0.0967(12) 0.0187(6) 0.0397(7) -0.0012(6) -0.0094(7) -0.0021(5)
O2 0.1445(16) 0.0265(7) 0.0423(8) -0.0036(8) -0.0356(9) -0.0043(6)
O3 0.0547(8) 0.0194(6) 0.0454(7) 0.0027(5) -0.0017(6) -0.0047(5)
O4 0.0480(8) 0.0300(7) 0.0566(8) 0.0078(6) -0.0163(6) 0.0023(6)
O5 0.0460(8) 0.0381(7) 0.0496(8) -0.0109(6) 0.0039(6) -0.0131(6)
O6 0.0340(7) 0.0422(8) 0.0649(9) -0.0070(5) 0.0128(6) -0.0068(6)

loop_
_atom_type_symbol
_atom_type_description
_atom_type_scat_dispersion_real
_atom_type_scat_dispersion_imag
_atom_type_scat_source
C C 0.0033 0.0016 'International Tables Vol C Tables 4.2.6.8 and 6.1.1.4'
H H 0.0000 0.0000 'International Tables Vol C Tables 4.2.6.8 and 6.1.1.4'
N N 0.0061 0.0033 'International Tables Vol C Tables 4.2.6.8 and 6.1.1.4'
O O 0.0106 0.0060 'International Tables Vol C Tables 4.2.6.8 and 6.1.1.4'

loop_
_geom_angle_atom_site_label_1
_geom_angle_atom_site_label_2
_geom_angle_atom_site_label_3
_geom_angle
C2 C1 C11 114.54(12)
C2 C1 C6 111.03(12)
C11 C1 C6 109.96(12)
C2 C1 N1 107.09(12)
C11 C1 N1 105.89(11)
C6 C1 N1 107.96(12)
C1 C2 C3 113.75(13)
C1 C2 H2A 108.8
C3 C2 H2A 108.8
C1 C2 H2B 108.8
C3 C2 H2B 108.8
H2A C2 H2B 107.7
C4 C3 C2 112.78(14)
C4 C3 H3A 109.0
C2 C3 H3A 109.0
C4 C3 H3B 109.0
C2 C3 H3B 109.0
H3A C3 H3B 107.8
C5 C4 C3 109.95(15)
C5 C4 H4A 109.7
C3 C4 H4A 109.7
C5 C4 H4B 109.7
C3 C4 H4B 109.7
H4A C4 H4B 108.2
C4 C5 C6 111.77(14)
C4 C5 H5A 109.3
C6 C5 H5A 109.3
C4 C5 H5B 109.3
C6 C5 H5B 109.3
H5A C5 H5B 107.9
C5 C6 C1 112.90(14)
C5 C6 H6A 109.0
C1 C6 H6A 109.0
C5 C6 H6B 109.0
C1 C6 H6B 109.0
H6A C6 H6B 107.8
C9 C7 N1 109.99(13)
C9 C7 H7A 109.7
N1 C7 H7A 109.7
C9 C7 H7B 109.7
N1 C7 H7B 109.7
H7A C7 H7B 108.2
N1 C8 C10 111.82(13)
N1 C8 H8A 109.3
C10 C8 H8A 109.3
N1 C8 H8B 109.3
C10 C8 H8B 109.3
H8A C8 H8B 107.9
O5 C9 O6 122.20(16)
O5 C9 C7 121.40(15)
O6 C9 C7 116.40(15)
O4 C10 O3 127.31(15)
O4 C10 C8 115.64(14)
O3 C10 C8 117.02(14)
O2 C11 O1 122.84(15)
O2 C11 C1 122.41(14)
O1 C11 C1 114.73(13)
C7 N1 C8 112.02(12)
C7 N1 C1 112.91(11)
C8 N1 C1 116.76(12)
C7 N1 H1N 102.6(12)
C8 N1 H1N 105.1(11)
C1 N1 H1N 105.9(11)
C11 O1 H1 109.5
C9 O6 H6 109.5

loop_
_geom_bond_atom_site_label_1
_geom_bond_atom_site_label_2
_geom_bond_distance
C1 C2 1.531(2)
C1 C11 1.538(2)
C1 C6 1.538(2)
C1 N1 1.5455(19)
C2 C3 1.535(2)
C2 H2A 0.9700
C2 H2B 0.9700
C3 C4 1.507(3)
C3 H3A 0.9700
C3 H3B 0.9700
C4 C5 1.505(3)
C4 H4A 0.9700
C4 H4B 0.9700
C5 C6 1.524(2)
C5 H5A 0.9700
C5 H5B 0.9700
C6 H6A 0.9700
C6 H6B 0.9700
C7 C9 1.505(2)
C7 N1 1.511(2)
C7 H7A 0.9700
C7 H7B 0.9700
C8 N1 1.515(2)
C8 C10 1.525(2)
C8 H8A 0.9700
C8 H8B 0.9700
C9 O5 1.213(2)
C9 O6 1.300(2)
C10 O4 1.258(2)
C10 O3 1.2592(19)
C11 O2 1.1818(19)
C11 O1 1.2907(19)
N1 H1N 0.891(13)
O1 H1 0.8200
O6 H6 0.8200

loop_
_geom_hbond_atom_site_label_D
_geom_hbond_atom_site_label_H
_geom_hbond_atom_site_label_A
_geom_hbond_site_symmetry_A
_geom_hbond_distance_DH
_geom_hbond_distance_HA
_geom_hbond_distance_DA
_geom_hbond_angle_DHA
O1 H1 O3 1_545 0.82 1.78 2.575(2) 164.5
O6 H6 O4 3 0.82 1.80 2.5823(19) 157.8
N1 H1N O5 . 0.891(13) 2.103(17) 2.6895(19) 122.5(14)

loop_
_geom_torsion_atom_site_label_1
_geom_torsion_atom_site_label_2
_geom_torsion_atom_site_label_3
_geom_torsion_atom_site_label_4
_geom_torsion
C11 C1 C2 C3 -78.41(17)
C6 C1 C2 C3 46.87(18)
N1 C1 C2 C3 164.50(13)
C1 C2 C3 C4 -51.28(19)
C2 C3 C4 C5 55.67(19)
C3 C4 C5 C6 -58.09(19)
C4 C5 C6 C1 56.03(19)
C2 C1 C6 C5 -49.32(18)
C11 C1 C6 C5 78.49(17)
N1 C1 C6 C5 -166.42(12)
N1 C7 C9 O5 10.0(2)
N1 C7 C9 O6 -170.68(14)
N1 C8 C10 O4 177.01(14)
N1 C8 C10 O3 -1.4(2)
C2 C1 C11 O2 -153.10(18)
C6 C1 C11 O2 81.1(2)
N1 C1 C11 O2 -35.3(2)
C2 C1 C11 O1 25.70(19)
C6 C1 C11 O1 -100.14(16)
N1 C1 C11 O1 143.46(14)
C9 C7 N1 C8 111.67(15)
C9 C7 N1 C1 -114.05(14)
C10 C8 N1 C7 -124.25(14)
C10 C8 N1 C1 103.36(15)
C2 C1 N1 C7 63.50(15)
C11 C1 N1 C7 -59.14(15)
C6 C1 N1 C7 -176.88(12)
C2 C1 N1 C8 -164.51(12)
C11 C1 N1 C8 72.85(15)
C6 C1 N1 C8 -44.89(16)

loop_
_cod_related_entry_id
_cod_related_entry_database
_cod_related_entry_code
1 ChemSpider 10466449
